data_4345084
loop_
_publ_author_name
'Ning, Yingying'
'Ke, Xian-Sheng'
'Hu, Ji-Yun'
'Liu, Yi-Wei'
'Ma, Fang'
'Sun, Hao-Ling'
'Zhang, Jun-Long'

_publ_section_title
;
 Bioinspired Orientation of \b-Substituents on Porphyrin Antenna Ligands
 Switches Ytterbium(III) NIR Emission with Thermosensitivity.
;
_journal_issue 4
_journal_name_full 'Inorganic chemistry'
_journal_page_first 1897
_journal_page_last 1905
_journal_paper_doi 10.1021/acs.inorgchem.6b02481
_journal_volume 56
_journal_year 2017
_chemical_formula_sum 'C13.75 H8.25 Co0.25 F5 N O3.5 P0.75 Yb0.25'
_chemical_formula_weight 419.68
_chemical_name_systematic
;
 ?
;
_space_group_crystal_system orthorhombic
_space_group_IT_number 59
_space_group_name_Hall '-P 2ab 2a'
_space_group_name_H-M_alt 'P m m n'
_symmetry_space_group_name_Hall '-P 2ab 2a'
_symmetry_space_group_name_H-M 'P m m n :2'
_atom_sites_solution_hydrogens geom
_audit_creation_method SHELXL-2014
_cell_angle_alpha 90
_cell_angle_beta 90
_cell_angle_gamma 90
_cell_formula_units_Z 8
_cell_length_a 16.3919(11)
_cell_length_b 23.5424(17)
_cell_length_c 10.2182(7)
_cell_measurement_reflns_used 6265
_cell_measurement_temperature 296(2)
_cell_measurement_theta_max 24.0132
_cell_measurement_theta_min 2.1727
_cell_volume 3943.3(5)
_computing_cell_refinement 'Bruker SAINT'
_computing_data_collection 'Bruker APEX2'
_computing_data_reduction 'Bruker SAINT'
_computing_structure_refinement 'SHELXL-2014 (Sheldrick, 2014)'
_computing_structure_solution 'Bruker SHELXTL'
_diffrn_ambient_temperature 296(2)
_diffrn_measured_fraction_theta_full 1.000
_diffrn_measured_fraction_theta_max 0.995
_diffrn_measurement_device_type 'Bruker APEX-II CCD'
_diffrn_measurement_method 'phi and omega scans'
_diffrn_radiation_type MoK\a
_diffrn_radiation_wavelength 0.71073
_diffrn_reflns_av_R_equivalents 0.0504
_diffrn_reflns_av_unetI/netI 0.0371
_diffrn_reflns_Laue_measured_fraction_full 1.000
_diffrn_reflns_Laue_measured_fraction_max 0.995
_diffrn_reflns_limit_h_max 18
_diffrn_reflns_limit_h_min -21
_diffrn_reflns_limit_k_max 19
_diffrn_reflns_limit_k_min -30
_diffrn_reflns_limit_l_max 12
_diffrn_reflns_limit_l_min -13
_diffrn_reflns_number 26055
_diffrn_reflns_point_group_measured_fraction_full 1.000
_diffrn_reflns_point_group_measured_fraction_max 0.995
_diffrn_reflns_theta_full 25.242
_diffrn_reflns_theta_max 27.486
_diffrn_reflns_theta_min 1.514
_diffrn_source 'sealed tube'
_exptl_absorpt_coefficient_mu 1.550
_exptl_absorpt_correction_T_max 0.711
_exptl_absorpt_correction_T_min 0.537
_exptl_absorpt_correction_type empirical
_exptl_crystal_colour purple
_exptl_crystal_density_diffrn 1.414
_exptl_crystal_description block
_exptl_crystal_F_000 1650
_exptl_crystal_size_max 0.80
_exptl_crystal_size_mid 0.34
_exptl_crystal_size_min 0.22
_refine_diff_density_max 0.852
_refine_diff_density_min -0.614
_refine_diff_density_rms 0.138
_refine_ls_extinction_method none
_refine_ls_goodness_of_fit_ref 1.092
_refine_ls_hydrogen_treatment constr
_refine_ls_matrix_type full
_refine_ls_number_parameters 291
_refine_ls_number_reflns 4771
_refine_ls_number_restraints 3
_refine_ls_restrained_S_all 1.092
_refine_ls_R_factor_all 0.0464
_refine_ls_R_factor_gt 0.0383
_refine_ls_shift/su_max 0.001
_refine_ls_shift/su_mean 0.000
_refine_ls_structure_factor_coef Fsqd
_refine_ls_weighting_details 'w=1/[\s^2^(Fo^2^)+(0.0770P)^2^] where P=(Fo^2^+2Fc^2^)/3'
_refine_ls_weighting_scheme calc
_refine_ls_wR_factor_gt 0.1123
_refine_ls_wR_factor_ref 0.1177
_reflns_Friedel_coverage 0.000
_reflns_number_gt 4183
_reflns_number_total 4771
_reflns_threshold_expression 'I > 2\s(I)'
_cod_data_source_file ic6b02481_si_002.cif
_cod_data_source_block 1
_cod_depositor_comments 'Adding full bibliography for 4345083--4345084.cif.'
_cod_original_formula_sum 'C13.75 H8.25 Co0.25 F5 N O3.50 P0.75 Yb0.25'
_cod_database_code 4345084
_shelx_space_group_comment
;
The symmetry employed for this shelxl refinement is uniquely defined
by the following loop, which should always be used as a source of
symmetry information in preference to the above space-group names.
They are only intended as comments.
;
_shelxl_version_number 2014-3

loop_
_space_group_symop_operation_xyz
'x, y, z'
'-x+1/2, -y+1/2, z'
'x+1/2, -y, -z'
'-x, y+1/2, -z'
'-x, -y, -z'
'x-1/2, y-1/2, -z'
'-x-1/2, y, z'
'x, -y-1/2, z'

loop_
_atom_site_label
_atom_site_type_symbol
_atom_site_fract_x
_atom_site_fract_y
_atom_site_fract_z
_atom_site_U_iso_or_equiv
_atom_site_adp_type
_atom_site_occupancy
_atom_site_site_symmetry_order
_atom_site_calc_flag
_atom_site_refinement_flags_posn
_atom_site_refinement_flags_adp
_atom_site_refinement_flags_occupancy
_atom_site_disorder_assembly
_atom_site_disorder_group
Yb1 Yb 0.7500 0.2500 0.65749(2) 0.02911(11) Uani 1 4 d S T P . .
Co1 Co 0.7500 0.2500 0.25080(10) 0.0578(3) Uani 1 4 d S T P . .
P1 P 0.6428(2) 0.2500 0.3647(3) 0.0568(8) Uani 0.5 2 d S T P A 1
P2 P 0.69338(19) 0.18446(12) 0.3711(2) 0.0658(7) Uani 0.5 1 d . . P B 2
N1 N 0.7500 0.16325(15) 0.7759(4) 0.0324(8) Uani 1 2 d S T P B .
N2 N 0.6259(2) 0.2500 0.7769(4) 0.0344(8) Uani 1 2 d S T P B .
F1 F 0.5563(2) 0.06477(14) 0.6089(3) 0.0971(11) Uani 1 1 d . . . . .
F2 F 0.4427(3) -0.0150(2) 0.6493(4) 0.1371(19) Uani 1 1 d . . . . .
F3 F 0.3629(3) -0.01959(18) 0.8821(5) 0.1318(15) Uani 1 1 d . . . . .
F4 F 0.3993(2) 0.05500(19) 1.0725(4) 0.1200(14) Uani 1 1 d . . . . .
F5 F 0.5128(2) 0.13547(14) 1.0314(3) 0.0866(10) Uani 1 1 d . . . . .
O1 O 0.4269(4) 0.2019(3) 0.7973(10) 0.095(3) Uani 0.5 1 d . . P . .
O2 O 0.4958(2) 0.21936(16) 0.7970(4) 0.0596(9) Uani 0.5 1 d . . P B .
O3 O 0.6479(5) 0.2500 0.5114(7) 0.056(2) Uani 0.5 2 d S T P A 1
O4 O 0.6948(4) 0.1899(2) 0.5162(5) 0.0521(14) Uani 0.5 1 d . . P B 2
C1 C 0.6830(2) 0.12914(14) 0.7945(3) 0.0378(7) Uani 1 1 d . . . . .
C2 C 0.6022(2) 0.14757(15) 0.7948(4) 0.0400(8) Uani 1 1 d . . . . .
C3 C 0.5777(2) 0.20383(15) 0.7872(4) 0.0389(7) Uani 1 1 d . . . . .
C4 C 0.4958(2) 0.21936(16) 0.7970(4) 0.0596(9) Uani 0.5 1 d . . P B .
C5 C 0.7091(3) 0.07171(17) 0.8232(4) 0.0512(10) Uani 1 1 d . . . . .
H5A H 0.6754 0.0406 0.8387 0.061 Uiso 1 1 calc R U . . .
C6 C 0.5369(2) 0.10364(17) 0.8172(4) 0.0455(9) Uani 1 1 d . . . . .
C7 C 0.5175(3) 0.06412(19) 0.7237(5) 0.0617(11) Uani 1 1 d . . . . .
C8 C 0.4599(4) 0.0228(2) 0.7425(6) 0.0797(15) Uani 1 1 d . . . . .
C9 C 0.4192(4) 0.0199(3) 0.8577(6) 0.0823(17) Uani 1 1 d . . . . .
C10 C 0.4370(3) 0.0578(2) 0.9548(5) 0.0750(15) Uani 1 1 d . . . . .
C11 C 0.4960(3) 0.09967(19) 0.9339(4) 0.0587(11) Uani 1 1 d . . . . .
O5A O 0.5866(9) 0.2011(5) 0.3278(10) 0.111(4) Uani 0.63 1 d . . P A 1
O5B O 0.6113(14) 0.1619(11) 0.3265(16) 0.139(10) Uani 0.37 1 d . . P B 2
C12 C 0.5361(5) 0.1661(4) 0.3897(9) 0.122(3) Uani 1 1 d . . . . .
H12A H 0.5116 0.1406 0.3277 0.184 Uiso 1 1 calc R U . A 1
H12B H 0.5659 0.1446 0.4537 0.184 Uiso 1 1 calc R U . A 1
H12C H 0.4942 0.1877 0.4326 0.184 Uiso 1 1 calc R U . A 1
O6A O 0.7500 0.1222(12) 0.354(2) 0.102(8) Uani 0.5 2 d S T P B 2
C13A C 0.7500 0.0806(5) 0.4169(14) 0.112(3) Uani 0.5 2 d S T P B 2
H13A H 0.7114 0.0542 0.3811 0.168 Uiso 0.5 1 calc R U P B 2
H13B H 0.8035 0.0640 0.4157 0.168 Uiso 0.5 1 calc R U P B 2
H13C H 0.7351 0.0896 0.5054 0.168 Uiso 0.5 1 calc R U P B 2
O6B O 0.7087(18) 0.1284(7) 0.324(2) 0.080(8) Uani 0.25 1 d . . P C 1
C13B C 0.7500 0.0806(5) 0.4169(14) 0.112(3) Uani 0.5 2 d S T P C 1
C14 C 0.6980(9) 0.2186(6) 0.0872(14) 0.109(4) Uani 0.5 1 d D . P A 1
C15 C 0.8307(10) 0.2500 0.0917(16) 0.109(4) Uani 0.5 2 d DS T P A 2
C16 C 0.7790(9) 0.2021(5) 0.0801(12) 0.109(4) Uani 0.5 1 d D . P A .
O7 O 0.7500 -0.106(2) 0.396(7) 0.41(4) Uani 0.5 2 d S T P . .
C17 C 0.704(3) -0.109(4) 0.482(6) 0.26(4) Uani 0.25 1 d . . P . .
C18 C 0.695(3) -0.082(3) 0.575(5) 0.20(2) Uani 0.25 1 d . . P . .

loop_
_atom_site_aniso_label
_atom_site_aniso_U_11
_atom_site_aniso_U_22
_atom_site_aniso_U_33
_atom_site_aniso_U_23
_atom_site_aniso_U_13
_atom_site_aniso_U_12
Yb1 0.04113(18) 0.02781(16) 0.01840(15) 0.000 0.000 0.000
Co1 0.0832(8) 0.0732(8) 0.0169(4) 0.000 0.000 0.000
P1 0.0590(18) 0.082(2) 0.0296(14) 0.000 -0.0117(12) 0.000
P2 0.0979(19) 0.0701(16) 0.0294(10) -0.0117(10) -0.0048(11) -0.0319(14)
N1 0.041(2) 0.0276(18) 0.0282(19) 0.0015(16) 0.000 0.000
N2 0.040(2) 0.0321(19) 0.031(2) 0.000 0.0009(16) 0.000
F1 0.145(3) 0.089(2) 0.0566(17) -0.0218(17) 0.023(2) -0.051(2)
F2 0.177(4) 0.114(3) 0.121(3) -0.037(2) 0.001(3) -0.089(3)
F3 0.130(3) 0.112(3) 0.153(3) 0.016(3) 0.012(3) -0.086(3)
F4 0.125(3) 0.131(3) 0.103(3) 0.016(2) 0.051(2) -0.049(3)
F5 0.110(2) 0.092(2) 0.0586(17) -0.0159(15) 0.0271(16) -0.0363(19)
O1 0.042(3) 0.068(5) 0.176(8) 0.013(5) 0.002(4) -0.013(3)
O2 0.0461(19) 0.060(2) 0.072(2) -0.0015(18) 0.0008(17) -0.0097(15)
O3 0.046(4) 0.091(6) 0.030(4) 0.000 -0.003(3) 0.000
O4 0.081(4) 0.050(3) 0.025(2) 0.000(2) -0.004(2) -0.024(3)
C1 0.0500(19) 0.0314(16) 0.0320(17) 0.0029(14) 0.0001(15) -0.0048(15)
C2 0.0487(19) 0.0373(17) 0.0339(17) -0.0001(15) 0.0023(15) -0.0070(15)
C3 0.0381(17) 0.0411(19) 0.0376(18) 0.0019(16) -0.0001(14) -0.0040(14)
C4 0.0461(19) 0.060(2) 0.072(2) -0.0015(18) 0.0008(17) -0.0097(15)
C5 0.061(2) 0.0330(18) 0.059(2) 0.0106(17) 0.0029(19) -0.0061(17)
C6 0.049(2) 0.0394(19) 0.048(2) 0.0051(16) -0.0007(16) -0.0083(16)
C7 0.076(3) 0.052(2) 0.057(3) -0.003(2) -0.001(2) -0.021(2)
C8 0.096(4) 0.066(3) 0.076(4) -0.006(3) -0.005(3) -0.037(3)
C9 0.081(4) 0.065(3) 0.101(5) 0.011(3) -0.006(3) -0.037(3)
C10 0.073(3) 0.076(3) 0.075(4) 0.018(3) 0.020(3) -0.014(3)
C11 0.064(3) 0.055(2) 0.057(3) 0.001(2) 0.008(2) -0.015(2)
O5A 0.131(9) 0.141(9) 0.061(5) -0.018(6) 0.001(4) -0.075(8)
O5B 0.140(18) 0.23(3) 0.048(7) -0.042(13) -0.018(8) -0.09(2)
C12 0.101(5) 0.111(6) 0.155(7) 0.016(6) -0.021(6) -0.022(5)
O6A 0.14(2) 0.104(16) 0.065(14) -0.006(10) 0.000 0.000
C13A 0.110(8) 0.073(6) 0.153(10) -0.012(7) 0.000 0.000
O6B 0.17(3) 0.032(6) 0.037(9) -0.015(6) -0.011(10) 0.010(10)
C13B 0.110(8) 0.073(6) 0.153(10) -0.012(7) 0.000 0.000
C14 0.135(8) 0.171(10) 0.0203(19) -0.035(4) 0.012(5) -0.031(8)
C15 0.135(8) 0.171(10) 0.0203(19) -0.035(4) 0.012(5) -0.031(8)
C16 0.135(8) 0.171(10) 0.0203(19) -0.035(4) 0.012(5) -0.031(8)
O7 0.19(4) 0.29(5) 0.74(12) 0.21(7) 0.000 0.000
C17 0.16(4) 0.48(12) 0.14(4) -0.05(6) 0.03(3) -0.18(6)
C18 0.20(4) 0.26(6) 0.14(4) 0.09(4) 0.02(4) -0.02(4)

loop_
_atom_type_symbol
_atom_type_description
_atom_type_scat_dispersion_real
_atom_type_scat_dispersion_imag
_atom_type_scat_source
C C 0.0033 0.0016 'International Tables Vol C Tables 4.2.6.8 and 6.1.1.4'
H H 0.0000 0.0000 'International Tables Vol C Tables 4.2.6.8 and 6.1.1.4'
Co Co 0.3494 0.9721 'International Tables Vol C Tables 4.2.6.8 and 6.1.1.4'
F F 0.0171 0.0103 'International Tables Vol C Tables 4.2.6.8 and 6.1.1.4'
N N 0.0061 0.0033 'International Tables Vol C Tables 4.2.6.8 and 6.1.1.4'
O O 0.0106 0.0060 'International Tables Vol C Tables 4.2.6.8 and 6.1.1.4'
P P 0.1023 0.0942 'International Tables Vol C Tables 4.2.6.8 and 6.1.1.4'
Yb Yb -0.3850 5.5486 'International Tables Vol C Tables 4.2.6.8 and 6.1.1.4'

loop_
_geom_angle_atom_site_label_1
_geom_angle_atom_site_label_2
_geom_angle_atom_site_label_3
_geom_angle
_geom_angle_site_symmetry_1
_geom_angle_site_symmetry_3
O4 Yb1 O4 48.2(3) . 7_755
O4 Yb1 O4 79.4(3) . 8_565
O4 Yb1 O4 98.6(3) 7_755 8_565
O4 Yb1 O4 98.6(3) . 2_655
O4 Yb1 O4 79.4(3) 7_755 2_655
O4 Yb1 O4 48.2(3) 8_565 2_655
O3 Yb1 O3 96.5(4) . 2_655
O4 Yb1 N2 89.14(17) . .
O4 Yb1 N2 133.27(17) 7_755 .
O4 Yb1 N2 89.14(17) 8_565 .
O4 Yb1 N2 133.27(17) 2_655 .
O3 Yb1 N2 72.7(2) . .
O3 Yb1 N2 169.2(2) 2_655 .
O4 Yb1 N2 133.27(17) . 2_655
O4 Yb1 N2 89.14(17) 7_755 2_655
O4 Yb1 N2 133.27(17) 8_565 2_655
O4 Yb1 N2 89.14(17) 2_655 2_655
O3 Yb1 N2 169.2(2) . 2_655
O3 Yb1 N2 72.7(2) 2_655 2_655
N2 Yb1 N2 118.12(19) . 2_655
O4 Yb1 N1 151.89(18) . 2_655
O4 Yb1 N1 151.88(18) 7_755 2_655
O4 Yb1 N1 77.45(16) 8_565 2_655
O4 Yb1 N1 77.45(16) 2_655 2_655
O3 Yb1 N1 109.84(10) . 2_655
O3 Yb1 N1 109.84(10) 2_655 2_655
N2 Yb1 N1 74.81(6) . 2_655
N2 Yb1 N1 74.81(6) 2_655 2_655
O4 Yb1 N1 77.44(16) . .
O4 Yb1 N1 77.44(16) 7_755 .
O4 Yb1 N1 151.88(18) 8_565 .
O4 Yb1 N1 151.88(18) 2_655 .
O3 Yb1 N1 109.84(10) . .
O3 Yb1 N1 109.84(10) 2_655 .
N2 Yb1 N1 74.81(6) . .
N2 Yb1 N1 74.81(6) 2_655 .
N1 Yb1 N1 118.71(18) 2_655 .
O4 Yb1 P2 17.73(14) . .
O4 Yb1 P2 42.95(16) 7_755 .
O4 Yb1 P2 67.75(15) 8_565 .
O4 Yb1 P2 80.90(14) 2_655 .
N2 Yb1 P2 101.90(10) . .
N2 Yb1 P2 132.04(9) 2_655 .
N1 Yb1 P2 145.13(10) 2_655 .
N1 Yb1 P2 92.74(10) . .
O4 Yb1 P2 42.95(16) . 7_755
O4 Yb1 P2 17.73(14) 7_755 7_755
O4 Yb1 P2 80.90(14) 8_565 7_755
O4 Yb1 P2 67.75(15) 2_655 7_755
N2 Yb1 P2 132.03(10) . 7_755
N2 Yb1 P2 101.91(10) 2_655 7_755
N1 Yb1 P2 145.13(10) 2_655 7_755
N1 Yb1 P2 92.74(10) . 7_755
P2 Yb1 P2 31.34(10) . 7_755
C14 Co1 C14 68.0(8) 8_565 7_755
C14 Co1 C14 50.0(7) 8_565 2_655
C14 Co1 C14 42.9(9) 7_755 2_655
C14 Co1 C14 43.0(9) 8_565 .
C14 Co1 C14 50.0(7) 7_755 .
C14 Co1 C14 68.0(8) 2_655 .
C15 Co1 C15 78.3(9) 2_655 .
C14 Co1 P1 96.1(4) 8_565 .
C14 Co1 P1 144.1(4) 7_755 .
C14 Co1 P1 144.1(4) 2_655 .
C14 Co1 P1 96.1(4) . .
C14 Co1 P1 144.1(4) 8_565 2_655
C14 Co1 P1 96.1(4) 7_755 2_655
C14 Co1 P1 96.1(4) 2_655 2_655
C14 Co1 P1 144.1(4) . 2_655
P1 Co1 P1 112.97(16) . 2_655
C14 Co1 C16 67.0(4) 8_565 .
C14 Co1 C16 14.8(6) 7_755 .
C14 Co1 C16 54.6(5) 2_655 .
C14 Co1 C16 38.9(3) . .
C15 Co1 C16 60.4(6) 2_655 .
C15 Co1 C16 39.1(3) . .
P1 Co1 C16 129.6(4) . .
P1 Co1 C16 105.4(4) 2_655 .
C14 Co1 C16 54.6(5) 8_565 7_755
C14 Co1 C16 38.9(3) 7_755 7_755
C14 Co1 C16 67.0(4) 2_655 7_755
C14 Co1 C16 14.8(6) . 7_755
C15 Co1 C16 39.1(3) 2_655 7_755
C15 Co1 C16 60.4(6) . 7_755
P1 Co1 C16 105.4(4) . 7_755
P1 Co1 C16 129.6(4) 2_655 7_755
C16 Co1 C16 25.8(7) . 7_755
C14 Co1 C16 14.8(6) 8_565 2_655
C14 Co1 C16 67.0(4) 7_755 2_655
C14 Co1 C16 38.9(3) 2_655 2_655
C14 Co1 C16 54.6(5) . 2_655
C15 Co1 C16 39.1(3) 2_655 2_655
C15 Co1 C16 60.4(6) . 2_655
P1 Co1 C16 105.4(4) . 2_655
P1 Co1 C16 129.6(4) 2_655 2_655
C16 Co1 C16 70.1(7) . 2_655
C16 Co1 C16 63.9(6) 7_755 2_655
C14 Co1 C16 38.9(3) 8_565 8_565
C14 Co1 C16 54.6(5) 7_755 8_565
C14 Co1 C16 14.8(6) 2_655 8_565
C14 Co1 C16 67.0(4) . 8_565
C15 Co1 C16 60.4(6) 2_655 8_565
C15 Co1 C16 39.1(3) . 8_565
P1 Co1 C16 129.6(4) . 8_565
P1 Co1 C16 105.4(4) 2_655 8_565
C16 Co1 C16 63.9(6) . 8_565
C16 Co1 C16 70.1(7) 7_755 8_565
C16 Co1 C16 25.8(7) 2_655 8_565
O3 P1 O5A 106.3(5) . .
O3 P1 O5A 106.3(5) . 8_565
O5A P1 O5A 98.2(11) . 8_565
O3 P1 Co1 120.3(3) . .
O5A P1 Co1 111.6(5) . .
O5A P1 Co1 111.6(5) 8_565 .
O3 P1 Yb1 27.2(3) . .
O5A P1 Yb1 121.4(5) . .
O5A P1 Yb1 121.4(5) 8_565 .
Co1 P1 Yb1 93.10(11) . .
O4 P2 O5B 110.1(7) . .
O4 P2 O6A 99.4(8) . .
O5B P2 O6A 98.5(12) . .
O4 P2 P2 89.1(3) . 7_755
O5B P2 P2 152.5(9) . 7_755
O6A P2 P2 57.8(5) . 7_755
O4 P2 Co1 119.6(2) . .
O5B P2 Co1 117.2(9) . .
O6A P2 Co1 108.2(7) . .
P2 P2 Co1 64.80(8) 7_755 .
O4 P2 Yb1 26.9(2) . .
O5B P2 Yb1 130.7(8) . .
O6A P2 Yb1 108.6(7) . .
P2 P2 Yb1 74.33(5) 7_755 .
Co1 P2 Yb1 92.71(8) . .
C1 N1 C1 106.2(4) . 7_755
C1 N1 Yb1 125.0(2) . .
C1 N1 Yb1 125.0(2) 7_755 .
C3 N2 C3 107.5(4) 8_565 .
C3 N2 Yb1 122.9(2) 8_565 .
C3 N2 Yb1 122.9(2) . .
O1 O2 C3 144.6(5) . .
O1 O2 C4 110.0(4) . 8_565
C3 O2 C4 105.2(2) . 8_565
O1 O2 O2 110.0(4) . 8_565
C3 O2 O2 105.2(2) . 8_565
C4 O2 O2 0.0(4) 8_565 8_565
P1 O3 Yb1 134.9(5) . .
P2 O4 O4 90.9(3) . 7_755
P2 O4 Yb1 135.3(3) . .
O4 O4 Yb1 65.90(16) 7_755 .
N1 C1 C2 125.3(3) . .
N1 C1 C5 109.7(3) . .
C2 C1 C5 124.8(3) . .
C3 C2 C1 124.9(3) . .
C3 C2 C6 117.3(3) . .
C1 C2 C6 117.5(3) . .
N2 C3 C2 127.2(3) . .
N2 C3 O2 111.0(3) . .
C2 C3 O2 121.7(3) . .
C5 C5 C1 107.2(2) 7_755 .
C5 C5 H5A 126.4 7_755 .
C1 C5 H5A 126.4 . .
C11 C6 C7 116.5(4) . .
C11 C6 C2 121.8(4) . .
C7 C6 C2 121.7(4) . .
F1 C7 C8 117.4(4) . .
F1 C7 C6 119.6(4) . .
C8 C7 C6 123.0(5) . .
F2 C8 C9 118.7(5) . .
F2 C8 C7 121.4(5) . .
C9 C8 C7 119.9(5) . .
F3 C9 C8 122.6(6) . .
F3 C9 C10 117.9(6) . .
C8 C9 C10 119.5(5) . .
F4 C10 C9 121.0(5) . .
F4 C10 C11 119.1(5) . .
C9 C10 C11 119.9(5) . .
F5 C11 C6 120.4(4) . .
F5 C11 C10 118.3(4) . .
C6 C11 C10 121.3(4) . .
C12 O5A P1 136.8(9) . .
C12 O5B P2 128.3(12) . .
O5A C12 H12A 109.5 . .
O5A C12 H12B 109.5 . .
H12A C12 H12B 109.5 . .
O5A C12 H12C 109.5 . .
H12A C12 H12C 109.5 . .
H12B C12 H12C 109.5 . .
C13A O6A P2 130.4(14) . 7_755
C13A O6A P2 130.4(14) . .
P2 O6A P2 64.3(10) 7_755 .
O6A C13A H13A 109.5 . .
O6A C13A H13B 109.5 . .
H13A C13A H13B 109.5 . .
O6A C13A H13C 109.5 . .
H13A C13A H13C 109.5 . .
H13B C13A H13C 109.5 . .
C16 C14 C16 30(2) 7_755 .
C16 C14 C14 135(3) 7_755 8_565
C16 C14 C14 106.3(8) . 8_565
C16 C14 C14 46(3) 7_755 7_755
C16 C14 C14 16.6(7) . 7_755
C14 C14 C14 89.997(4) 8_565 7_755
C16 C14 C16 124(3) 7_755 2_655
C16 C14 C16 94.8(12) . 2_655
C14 C14 C16 11.6(8) 8_565 2_655
C14 C14 C16 78.6(8) 7_755 2_655
C16 C14 Co1 95(3) 7_755 .
C16 C14 Co1 75.0(10) . .
C14 C14 Co1 68.5(4) 8_565 .
C14 C14 Co1 65.0(3) 7_755 .
C16 C14 Co1 65.8(8) 2_655 .
C16 C15 C16 105.6(12) 8_565 .
C16 C15 Co1 71.8(7) 8_565 .
C16 C15 Co1 71.8(7) . .
C14 C16 C16 134(3) 7_755 7_755
C14 C16 C14 117(3) 7_755 .
C16 C16 C14 16.6(7) 7_755 .
C16 C16 C15 126.8(6) 7_755 .
C14 C16 C14 33(2) 7_755 2_655
C16 C16 C14 101.4(8) 7_755 2_655
C14 C16 C14 84.9(12) . 2_655
C14 C16 Co1 71(3) 7_755 .
C16 C16 Co1 77.1(4) 7_755 .
C14 C16 Co1 66.1(10) . .
C15 C16 Co1 69.1(7) . .
C14 C16 Co1 59.6(7) 2_655 .
C17 O7 C17 80(9) . 7_755
C18 C17 O7 133(8) . .
C18 C17 C17 98(4) . 7_755
O7 C17 C17 50(4) . 7_755
C18 C17 C18 63(5) . 7_755
O7 C17 C18 79(4) . 7_755
C17 C17 C18 35(2) 7_755 7_755
C17 C18 C18 82(4) . 7_755
C17 C18 C17 48(5) . 7_755
C18 C18 C17 35(2) 7_755 7_755

loop_
_geom_bond_atom_site_label_1
_geom_bond_atom_site_label_2
_geom_bond_distance
_geom_bond_site_symmetry_2
Yb1 O4 2.214(5) .
Yb1 O4 2.214(5) 7_755
Yb1 O4 2.214(5) 8_565
Yb1 O4 2.214(5) 2_655
Yb1 O3 2.243(7) .
Yb1 O3 2.243(7) 2_655
Yb1 N2 2.372(4) .
Yb1 N2 2.372(4) 2_655
Yb1 N1 2.374(4) 2_655
Yb1 N1 2.374(4) .
Yb1 P2 3.436(2) .
Yb1 P2 3.436(2) 7_755
Co1 C14 2.016(16) 8_565
Co1 C14 2.016(16) 7_755
Co1 C14 2.016(16) 2_655
Co1 C14 2.016(16) .
Co1 C15 2.096(17) 2_655
Co1 C15 2.096(17) .
Co1 P1 2.107(4) .
Co1 P1 2.107(4) 2_655
Co1 C16 2.131(13) .
Co1 C16 2.131(13) 7_755
Co1 C16 2.131(13) 2_655
Co1 C16 2.131(13) 8_565
P1 O3 1.501(8) .
P1 O5A 1.522(10) .
P1 O5A 1.522(10) 8_565
P2 O4 1.489(5) .
P2 O5B 1.516(19) .
P2 O6A 1.74(2) .
P2 P2 1.856(6) 7_755
N1 C1 1.374(4) .
N1 C1 1.374(4) 7_755
N2 C3 1.348(4) 8_565
N2 C3 1.348(4) .
F1 C7 1.335(6) .
F2 C8 1.334(6) .
F3 C9 1.333(6) .
F4 C10 1.353(6) .
F5 C11 1.333(5) .
O1 O2 1.202(7) .
O2 C3 1.394(5) .
O2 C4 1.443(7) 8_565
O2 O2 1.443(7) 8_565
O4 O4 1.808(12) 7_755
C1 C2 1.394(5) .
C1 C5 1.448(5) .
C2 C3 1.386(5) .
C2 C6 1.505(5) .
C5 C5 1.341(9) 7_755
C5 H5A 0.9300 .
C6 C11 1.371(6) .
C6 C7 1.371(6) .
C7 C8 1.368(6) .
C8 C9 1.356(8) .
C9 C10 1.367(8) .
C10 C11 1.397(6) .
O5A C12 1.330(14) .
O5B C12 1.40(2) .
C12 H12A 0.9600 .
C12 H12B 0.9600 .
C12 H12C 0.9600 .
O6A C13A 1.17(3) .
O6A P2 1.74(2) 7_755
C13A H13A 0.9600 .
C13A H13B 0.9600 .
C13A H13C 0.9600 .
O6B O6B 1.35(6) 7_755
C14 C16 0.55(2) 7_755
C14 C16 1.385(10) .
C14 C14 1.48(3) 8_565
C14 C14 1.70(3) 7_755
C14 C16 1.905(18) 2_655
C15 C16 1.416(9) 8_565
C15 C16 1.416(9) .
C16 C14 0.55(2) 7_755
C16 C16 0.95(3) 7_755
C16 C14 1.905(18) 2_655
O7 C17 1.16(7) .
O7 C17 1.16(7) 7_755
C17 C18 1.15(8) .
C17 C17 1.49(11) 7_755
C17 C18 2.00(7) 7_755
C18 C18 1.80(11) 7_755
C18 C17 2.00(7) 7_755

loop_
_geom_torsion_atom_site_label_1
_geom_torsion_atom_site_label_2
_geom_torsion_atom_site_label_3
_geom_torsion_atom_site_label_4
_geom_torsion
_geom_torsion_site_symmetry_1
_geom_torsion_site_symmetry_4
O5A_a P1_a O3_a Yb1 128.0(6) . .
O5A P1 O3 Yb1 -128.0(6) 8_565 .
Co1 P1 O3 Yb1 0.000(1) . .
O5B P2 O4 O4 159.8(12) . 7_755
O6A P2 O4 O4 57.2(5) . 7_755
P2 P2 O4 O4 0.000(0) 7_755 7_755
Co1 P2 O4 O4 -60.1(2) . 7_755
Yb1 P2 O4 O4 -55.6(5) . 7_755
O5B P2 O4 Yb1 -144.5(12) . .
O6A P2 O4 Yb1 112.8(7) . .
P2 P2 O4 Yb1 55.6(5) 7_755 .
Co1 P2 O4 Yb1 -4.4(7) . .
C1 N1 C1 C2 174.8(2) 7_755 .
Yb1 N1 C1 C2 -26.5(5) . .
C1 N1 C1 C5 -1.1(5) 7_755 .
Yb1 N1 C1 C5 157.6(3) . .
N1 C1 C2 C3 -5.7(6) . .
C5 C1 C2 C3 169.6(4) . .
N1 C1 C2 C6 -179.8(4) . .
C5 C1 C2 C6 -4.5(6) . .
C3 N2 C3 C2 -173.2(2) 8_565 .
Yb1 N2 C3 C2 34.9(6) . .
C3 N2 C3 O2 3.5(6) 8_565 .
Yb1 N2 C3 O2 -148.4(3) . .
C1 C2 C3 N2 0.9(7) . .
C6 C2 C3 N2 175.0(4) . .
C1 C2 C3 O2 -175.6(4) . .
C6 C2 C3 O2 -1.4(6) . .
O1 O2 C3 N2 171.2(10) . .
C4 O2 C3 N2 -2.1(3) 8_565 .
O2 O2 C3 N2 -2.1(3) 8_565 .
O1 O2 C3 C2 -11.9(12) . .
C4 O2 C3 C2 174.8(3) 8_565 .
O2 O2 C3 C2 174.8(3) 8_565 .
N1 C1 C5 C5 0.7(3) . 7_755
C2 C1 C5 C5 -175.3(3) . 7_755
C3 C2 C6 C11 -69.0(5) . .
C1 C2 C6 C11 105.5(5) . .
C3 C2 C6 C7 113.5(5) . .
C1 C2 C6 C7 -72.0(5) . .
C11 C6 C7 F1 -178.5(5) . .
C2 C6 C7 F1 -0.9(7) . .
C11 C6 C7 C8 0.7(7) . .
C2 C6 C7 C8 178.4(5) . .
F1 C7 C8 F2 -0.6(9) . .
C6 C7 C8 F2 -179.8(5) . .
F1 C7 C8 C9 179.4(6) . .
C6 C7 C8 C9 0.1(9) . .
F2 C8 C9 F3 0.4(10) . .
C7 C8 C9 F3 -179.6(6) . .
F2 C8 C9 C10 179.1(6) . .
C7 C8 C9 C10 -0.9(10) . .
F3 C9 C10 F4 0.8(9) . .
C8 C9 C10 F4 -177.9(6) . .
F3 C9 C10 C11 179.5(5) . .
C8 C9 C10 C11 0.8(9) . .
C7 C6 C11 F5 178.2(4) . .
C2 C6 C11 F5 0.6(7) . .
C7 C6 C11 C10 -0.8(7) . .
C2 C6 C11 C10 -178.4(4) . .
F4 C10 C11 F5 -0.2(8) . .
C9 C10 C11 F5 -179.0(5) . .
F4 C10 C11 C6 178.8(5) . .
C9 C10 C11 C6 0.1(8) . .
O3 P1 O5A C12 10.8(19) . .
O5A P1 O5A C12 -99.0(16) 8_565 .
Co1 P1 O5A C12 143.8(15) . .
Yb1 P1 O5A C12 36(2) . .
O4 P2 O5B C12 25(3) . .
O6A P2 O5B C12 129(2) . .
P2 P2 O5B C12 157.1(10) 7_755 .
Co1 P2 O5B C12 -116(2) . .
Yb1 P2 O5B C12 5(3) . .
P1 O5A C12 O5B -110(2) . .
P2 O5B C12 O5A 71(2) . .
O4 P2 O6A C13A 39.5(17) . .
O5B P2 O6A C13A -72.7(18) . .
P2 P2 O6A C13A 122.4(19) 7_755 .
Co1 P2 O6A C13A 165.0(14) . .
Yb1 P2 O6A C13A 65.6(16) . .
O4 P2 O6A P2 -82.9(6) . 7_755
O5B P2 O6A P2 164.9(8) . 7_755
Co1 P2 O6A P2 42.6(7) . 7_755
Yb1 P2 O6A P2 -56.8(7) . 7_755
C16 C14 C16 C14 179.988(8) 7_755 7_755
C14 C14 C16 C14 11(4) 8_565 7_755
C16 C14 C16 C14 13(4) 2_655 7_755
Co1 C14 C16 C14 -51(4) . 7_755
C14 C14 C16 C16 -169(4) 8_565 7_755
C14 C14 C16 C16 -179.988(8) 7_755 7_755
C16 C14 C16 C16 -167(4) 2_655 7_755
Co1 C14 C16 C16 129(4) . 7_755
C16 C14 C16 C15 176(3) 7_755 .
C14 C14 C16 C15 7.1(12) 8_565 .
C14 C14 C16 C15 -4(3) 7_755 .
C16 C14 C16 C15 8.7(17) 2_655 .
Co1 C14 C16 C15 -54.6(10) . .
C16 C14 C16 C14 172(3) 7_755 2_655
C14 C14 C16 C14 2.8(9) 8_565 2_655
C14 C14 C16 C14 -8(3) 7_755 2_655
C16 C14 C16 C14 4.4(15) 2_655 2_655
Co1 C14 C16 C14 -58.9(7) . 2_655
C16 C14 C16 Co1 -129(4) 7_755 .
C14 C14 C16 Co1 61.8(4) 8_565 .
C14 C14 C16 Co1 51(4) 7_755 .
C16 C14 C16 Co1 63.3(8) 2_655 .
C16 C15 C16 C14 -164(21) 8_565 7_755
Co1 C15 C16 C14 -99(21) . 7_755
C16 C15 C16 C16 -9.9(16) 8_565 7_755
Co1 C15 C16 C16 54.3(7) . 7_755
C16 C15 C16 C14 -11(2) 8_565 .
Co1 C15 C16 C14 52.9(12) . .
C16 C15 C16 C14 -1.4(17) 8_565 2_655
Co1 C15 C16 C14 62.9(19) . 2_655
C16 C15 C16 Co1 -64.3(10) 8_565 .
C17 O7 C17 C18 58(16) 7_755 .
C17 O7 C17 C18 21(7) 7_755 7_755
O7 C17 C18 C18 -41(11) . 7_755
C17 C17 C18 C18 0.000(11) 7_755 7_755
O7 C17 C18 C17 -41(11) . 7_755
C18 C17 C18 C17 0.000(10) 7_755 7_755
